data_2213860
loop_
_publ_author_name
'Kaynak, F. Bet\"ul '

_publ_section_title 2-[2-(<i>p</i>-Chlorophenyl)benzimidazol-1-ylmethyl]-5-(2-fluoroanilino)-1,3,4-thiadiazole
_journal_coeditor_code KJ2045
_journal_issue 6
_journal_name_full 'Acta Crystallographica Section E'
_journal_page_first o2798
_journal_page_last o2799
_journal_paper_doi 10.1107/S1600536807021265
_journal_volume 63
_journal_year 2007
_chemical_formula_iupac 'C22 H15 Cl1 F1 N5 S1'
_chemical_formula_moiety 'C22 H15 Cl1 F1 N5 S1'
_chemical_formula_sum 'C22 H15 Cl F N5 S'
_chemical_formula_weight 435.9
_space_group_IT_number 15
_symmetry_cell_setting monoclinic
_symmetry_space_group_name_Hall '-C 2yc'
_symmetry_space_group_name_H-M 'C 1 2/c 1'
_audit_creation_method 'WinGX routine CIF_UPDATE'
_cell_angle_alpha 90
_cell_angle_beta 127.599(12)
_cell_angle_gamma 90
_cell_formula_units_Z 8
_cell_length_a 25.583(5)
_cell_length_b 9.9377(14)
_cell_length_c 20.207(3)
_cell_measurement_reflns_used 25
_cell_measurement_temperature 293(2)
_cell_measurement_theta_max 18.08
_cell_measurement_theta_min 9.92
_cell_volume 4070.3(13)
_computing_cell_refinement 'CAD-4 Express (Enraf--Nonius, 1994)'
_computing_data_collection 'CAD-4 Express (Enraf--Nonius, 1994)'
_computing_data_reduction 'XCAD4 (Harms & Wocadlo, 1995)'
_computing_molecular_graphics 'Ortep-3 for Windows (Farrugia, 1997)'
_computing_publication_material 'WinGX (Farrugia, 1999)'
_computing_structure_refinement 'SHELXL97 (Sheldrick, 1997)'
_computing_structure_solution 'SHELXS97 (Sheldrick, 1997)'
_diffrn_measured_fraction_theta_full 0.957
_diffrn_measured_fraction_theta_max 0.957
_diffrn_measurement_device_type 'Enraf--Nonius CAD-4'
_diffrn_measurement_method '\w/2\q scans'
_diffrn_radiation_type MoK\a
_diffrn_radiation_wavelength 0.71073
_diffrn_reflns_av_R_equivalents 0.0429
_diffrn_reflns_limit_h_max 0
_diffrn_reflns_limit_h_min -31
_diffrn_reflns_limit_k_max 0
_diffrn_reflns_limit_k_min -12
_diffrn_reflns_limit_l_max 25
_diffrn_reflns_limit_l_min -19
_diffrn_reflns_number 4033
_diffrn_reflns_theta_full 26.29
_diffrn_reflns_theta_max 26.29
_diffrn_reflns_theta_min 2.28
_diffrn_standards_decay_% 2
_diffrn_standards_interval_time 120
_diffrn_standards_number 3
_exptl_absorpt_coefficient_mu 0.319
_exptl_absorpt_correction_T_max 0.9274
_exptl_absorpt_correction_T_min 0.8939
_exptl_absorpt_correction_type psi-scan
_exptl_absorpt_process_details '(North <i>et al.</i>,  1968)'
_exptl_crystal_colour colourless
_exptl_crystal_density_diffrn 1.423
_exptl_crystal_density_method 'not measured'
_exptl_crystal_description prism
_exptl_crystal_F_000 1792
_exptl_crystal_size_max 0.36
_exptl_crystal_size_mid 0.33
_exptl_crystal_size_min 0.24
_refine_diff_density_max 0.206
_refine_diff_density_min -0.285
_refine_ls_extinction_method none
_refine_ls_goodness_of_fit_ref 1.028
_refine_ls_hydrogen_treatment mixed
_refine_ls_matrix_type full
_refine_ls_number_parameters 276
_refine_ls_number_reflns 3948
_refine_ls_number_restraints 0
_refine_ls_restrained_S_all 1.028
_refine_ls_R_factor_gt 0.0432
_refine_ls_shift/su_max 0.001
_refine_ls_structure_factor_coef Fsqd
_refine_ls_weighting_details 'calc w=1/[\s^2^(Fo^2^)+(0.0528P)^2^+1.4370P] where P=(Fo^2^+2Fc^2^)/3'
_refine_ls_weighting_scheme calc
_refine_ls_wR_factor_ref 0.1205
_reflns_number_gt 2473
_reflns_number_total 3948
_reflns_threshold_expression I>2\s(I)
_cod_data_source_file kj2045.cif
_cod_data_source_block I
_cod_original_cell_volume 4070.3(12)
_cod_database_code 2213860
_cod_database_fobs_code 2213860

loop_
_symmetry_equiv_pos_as_xyz
'x, y, z'
'-x, y, -z+1/2'
'x+1/2, y+1/2, z'
'-x+1/2, y+1/2, -z+1/2'
'-x, -y, -z'
'x, -y, z-1/2'
'-x+1/2, -y+1/2, -z'
'x+1/2, -y+1/2, z-1/2'

loop_
_atom_site_type_symbol
_atom_site_label
_atom_site_fract_x
_atom_site_fract_y
_atom_site_fract_z
_atom_site_U_iso_or_equiv
_atom_site_adp_type
_atom_site_calc_flag
_atom_site_refinement_flags
_atom_site_occupancy
C C2 0.73303(12) 0.1194(2) 0.74358(15) 0.0387(6) Uani d . 1
C C4 0.60582(14) 0.1607(3) 0.76226(19) 0.0565(8) Uani d . 1
H H4 0.5652 0.1785 0.7114 0.068 Uiso calc R 1
C C5 0.61246(16) 0.1521(3) 0.8349(2) 0.0648(9) Uani d . 1
H H5A 0.5755 0.1632 0.8329 0.078 Uiso calc R 1
C C6 0.67349(17) 0.1272(3) 0.9115(2) 0.0650(9) Uani d . 1
H H6 0.6761 0.1226 0.9594 0.078 Uiso calc R 1
C C7 0.72965(15) 0.1093(3) 0.91821(17) 0.0542(7) Uani d . 1
H H7 0.7704 0.0944 0.9695 0.065 Uiso calc R 1
C C8 0.72274(12) 0.1146(2) 0.84460(16) 0.0406(6) Uani d . 1
C C9 0.66244(12) 0.1418(3) 0.76784(15) 0.0421(6) Uani d . 1
C C10 0.76349(12) 0.1167(2) 0.70061(15) 0.0393(6) Uani d . 1
C C11 0.79438(13) 0.0027(3) 0.69954(16) 0.0472(7) Uani d . 1
H H11 0.7964 -0.0749 0.7268 0.057 Uiso calc R 1
C C12 0.82210(13) 0.0034(3) 0.65850(17) 0.0531(7) Uani d . 1
H H12 0.8417 -0.0737 0.6566 0.064 Uiso calc R 1
C C13 0.82016(13) 0.1196(3) 0.62069(16) 0.0503(7) Uani d . 1
C C14 0.78944(15) 0.2329(3) 0.61965(18) 0.0614(8) Uani d . 1
H H14 0.7879 0.3102 0.5926 0.074 Uiso calc R 1
C C15 0.76056(14) 0.2310(3) 0.65947(17) 0.0534(7) Uani d . 1
H H15 0.739 0.3072 0.6585 0.064 Uiso calc R 1
C C16 0.83863(12) 0.0835(3) 0.89070(15) 0.0415(6) Uani d . 1
H H16A 0.8571 0.0466 0.8646 0.050 Uiso calc R 1
H H16B 0.8474 0.0203 0.933 0.050 Uiso calc R 1
C C17 0.87199(11) 0.2149(2) 0.93180(14) 0.0363(6) Uani d . 1
C C18 0.91232(11) 0.4387(3) 0.97000(14) 0.0357(6) Uani d . 1
C C19 0.96178(12) 0.6568(3) 1.03957(15) 0.0396(6) Uani d . 1
C C20 0.99454(13) 0.6191(3) 1.12250(16) 0.0523(7) Uani d . 1
H H20 0.9934 0.5301 1.1357 0.063 Uiso calc R 1
C C21 1.02871(15) 0.7142(4) 1.18505(18) 0.0630(9) Uani d . 1
H H21 1.0507 0.6881 1.2403 0.076 Uiso calc R 1
C C22 1.03085(15) 0.8469(4) 1.1672(2) 0.0662(9) Uani d . 1
H H22 1.0537 0.9098 1.2101 0.079 Uiso calc R 1
C C23 0.99901(14) 0.8862(3) 1.08553(19) 0.0572(8) Uani d . 1
H H23 0.9999 0.9754 1.0723 0.069 Uiso calc R 1
C C24 0.96614(12) 0.7904(3) 1.02453(16) 0.0452(7) Uani d . 1
Cl Cl1 0.86142(4) 0.12627(11) 0.57715(5) 0.0822(3) Uani d . 1
F F1 0.93480(8) 0.82834(16) 0.94364(10) 0.0615(5) Uani d . 1
N N1 0.76745(10) 0.0981(2) 0.82778(12) 0.0382(5) Uani d . 1
N N2 0.67032(10) 0.1453(2) 0.70541(12) 0.0440(5) Uani d . 1
N N3 0.91089(11) 0.2316(2) 1.01154(13) 0.0468(6) Uani d . 1
N N4 0.93564(11) 0.3616(2) 1.03505(12) 0.0463(6) Uani d . 1
N N5 0.92497(10) 0.5713(2) 0.97037(13) 0.0417(5) Uani d . 1
S S1 0.86067(3) 0.35519(7) 0.87464(4) 0.0449(2) Uani d . 1
H H5 0.9030(12) 0.609(2) 0.9211(15) 0.043(7) Uiso d . 1

loop_
_atom_site_aniso_label
_atom_site_aniso_U_11
_atom_site_aniso_U_22
_atom_site_aniso_U_33
_atom_site_aniso_U_12
_atom_site_aniso_U_13
_atom_site_aniso_U_23
C2 0.0433(15) 0.0292(14) 0.0404(13) -0.0032(11) 0.0240(12) -0.0051(11)
C4 0.0458(16) 0.0549(19) 0.0637(18) -0.0070(14) 0.0307(15) -0.0166(15)
C5 0.064(2) 0.071(2) 0.080(2) -0.0102(17) 0.0545(19) -0.0149(18)
C6 0.081(2) 0.069(2) 0.070(2) -0.0092(18) 0.058(2) -0.0048(17)
C7 0.0640(19) 0.0527(19) 0.0510(17) -0.0032(15) 0.0378(15) 0.0000(14)
C8 0.0458(15) 0.0307(14) 0.0475(15) -0.0071(11) 0.0296(13) -0.0069(11)
C9 0.0440(14) 0.0359(14) 0.0450(14) -0.0052(12) 0.0265(13) -0.0111(12)
C10 0.0417(14) 0.0335(15) 0.0372(13) -0.0021(11) 0.0213(12) -0.0053(11)
C11 0.0520(16) 0.0367(15) 0.0519(16) -0.0020(12) 0.0312(14) -0.0034(12)
C12 0.0519(17) 0.0508(18) 0.0586(17) -0.0032(14) 0.0348(15) -0.0132(15)
C13 0.0479(16) 0.063(2) 0.0428(15) -0.0109(15) 0.0288(13) -0.0131(14)
C14 0.080(2) 0.055(2) 0.0577(18) 0.0034(17) 0.0463(17) 0.0097(15)
C15 0.0682(19) 0.0432(16) 0.0547(17) 0.0116(15) 0.0405(16) 0.0070(14)
C16 0.0399(14) 0.0336(14) 0.0448(14) 0.0034(12) 0.0227(12) 0.0029(12)
C17 0.0351(13) 0.0329(14) 0.0378(13) 0.0044(11) 0.0206(11) 0.0049(11)
C18 0.0289(12) 0.0418(15) 0.0342(13) -0.0004(11) 0.0181(11) 0.0003(11)
C19 0.0331(13) 0.0436(16) 0.0420(14) -0.0032(12) 0.0228(11) -0.0030(12)
C20 0.0491(16) 0.0551(19) 0.0427(15) -0.0067(14) 0.0229(13) -0.0022(14)
C21 0.0560(18) 0.077(2) 0.0437(16) -0.0158(17) 0.0243(15) -0.0141(16)
C22 0.0524(18) 0.072(2) 0.064(2) -0.0222(17) 0.0302(16) -0.0270(18)
C23 0.0491(17) 0.0473(18) 0.071(2) -0.0124(14) 0.0349(16) -0.0125(15)
C24 0.0351(13) 0.0480(17) 0.0470(15) -0.0031(13) 0.0221(12) -0.0027(13)
Cl1 0.0785(6) 0.1167(8) 0.0773(6) -0.0246(5) 0.0608(5) -0.0249(5)
F1 0.0681(11) 0.0432(10) 0.0561(10) -0.0034(8) 0.0290(9) 0.0065(8)
N1 0.0386(11) 0.0337(12) 0.0381(11) -0.0005(9) 0.0213(10) -0.0006(9)
N2 0.0396(12) 0.0441(13) 0.0408(12) -0.0013(10) 0.0207(10) -0.0103(10)
N3 0.0533(13) 0.0401(13) 0.0411(13) -0.0051(11) 0.0257(11) 0.0025(10)
N4 0.0547(14) 0.0420(13) 0.0338(11) -0.0076(11) 0.0226(10) 0.0019(10)
N5 0.0445(13) 0.0352(13) 0.0336(12) -0.0040(10) 0.0177(10) 0.0032(10)
S1 0.0481(4) 0.0379(4) 0.0332(3) -0.0028(3) 0.0169(3) 0.0022(3)

loop_
_atom_type_symbol
_atom_type_description
_atom_type_scat_dispersion_real
_atom_type_scat_dispersion_imag
_atom_type_scat_source
C C 0.0033 0.0016 'International Tables Vol C Tables 4.2.6.8 and 6.1.1.4'
H H 0 0 'International Tables Vol C Tables 4.2.6.8 and 6.1.1.4'
Cl Cl 0.1484 0.1585 'International Tables Vol C Tables 4.2.6.8 and 6.1.1.4'
F F 0.0171 0.0103 'International Tables Vol C Tables 4.2.6.8 and 6.1.1.4'
N N 0.0061 0.0033 'International Tables Vol C Tables 4.2.6.8 and 6.1.1.4'
S S 0.1246 0.1234 'International Tables Vol C Tables 4.2.6.8 and 6.1.1.4'

loop_
_geom_angle_atom_site_label_1
_geom_angle_atom_site_label_2
_geom_angle_atom_site_label_3
_geom_angle
_geom_angle_publ_flag
N2 C2 N1 112.8(2) no
N2 C2 C10 123.4(2) ?
N1 C2 C10 123.7(2) ?
C5 C4 C9 117.4(3) ?
C4 C5 C6 121.5(3) ?
C7 C6 C5 122.0(3) ?
C6 C7 C8 116.7(3) ?
N1 C8 C7 132.3(2) ?
N1 C8 C9 105.6(2) no
C7 C8 C9 122.1(3) ?
C8 C9 N2 109.8(2) no
C8 C9 C4 120.4(2) ?
N2 C9 C4 129.8(3) ?
C15 C10 C11 118.9(2) ?
C15 C10 C2 118.9(2) ?
C11 C10 C2 122.2(2) ?
C12 C11 C10 120.7(3) ?
C13 C12 C11 118.8(3) ?
C14 C13 C12 121.9(3) ?
C14 C13 Cl1 118.8(2) ?
C12 C13 Cl1 119.2(2) ?
C13 C14 C15 119.0(3) ?
C10 C15 C14 120.6(3) ?
N1 C16 C17 112.4(2) no
N3 C17 C16 123.3(2) ?
N3 C17 S1 114.88(19) ?
C16 C17 S1 121.84(17) ?
N4 C18 N5 127.0(2) ?
N4 C18 S1 113.89(19) ?
N5 C18 S1 119.08(18) ?
C24 C19 C20 117.0(2) ?
C24 C19 N5 117.3(2) ?
C20 C19 N5 125.7(3) ?
C21 C20 C19 119.8(3) ?
C22 C21 C20 121.3(3) ?
C23 C22 C21 119.8(3) ?
C24 C23 C22 118.1(3) ?
F1 C24 C23 118.4(3) ?
F1 C24 C19 117.6(2) ?
C23 C24 C19 124.0(3) ?
C2 N1 C8 106.5(2) no
C2 N1 C16 127.7(2) ?
C8 N1 C16 125.1(2) ?
C2 N2 C9 105.2(2) no
C17 N3 N4 113.0(2) ?
C18 N4 N3 111.56(19) no
C18 N5 C19 127.5(2) no
C17 S1 C18 86.57(12) no
C5 C4 H4 121.3 ?
C9 C4 H4 121.3 ?
C4 C5 H5A 119.3 ?
C6 C5 H5A 119.3 ?
C7 C6 H6 119.1 ?
C5 C6 H6 119.1 ?
C6 C7 H7 121.6 ?
C8 C7 H7 121.6 ?
C12 C11 H11 119.6 ?
C10 C11 H11 119.6 ?
C13 C12 H12 120.6 ?
C11 C12 H12 120.6 ?
C13 C14 H14 120.5 ?
C15 C14 H14 120.5 ?
C10 C15 H15 119.7 ?
C14 C15 H15 119.7 ?
N1 C16 H16A 109.1 ?
C17 C16 H16A 109.1 ?
N1 C16 H16B 109.1 ?
C17 C16 H16B 109.1 ?
H16A C16 H16B 107.9 ?
C21 C20 H20 120.1 ?
C19 C20 H20 120.1 ?
C22 C21 H21 119.3 ?
C20 C21 H21 119.3 ?
C21 C22 H22 120.1 ?
C23 C22 H22 120.1 ?
C24 C23 H23 121.0 ?
C22 C23 H23 121.0 ?
C18 N5 H5 115.7(16) ?
C19 N5 H5 116.3(16) ?

loop_
_geom_bond_atom_site_label_1
_geom_bond_atom_site_label_2
_geom_bond_distance
_geom_bond_publ_flag
C2 N2 1.313(3) yes
C2 N1 1.374(3) yes
C2 C10 1.479(4) ?
C4 C5 1.373(4) ?
C4 C9 1.395(4) ?
C5 C6 1.395(4) ?
C6 C7 1.370(4) ?
C7 C8 1.387(4) ?
C8 N1 1.388(3) yes
C8 C9 1.393(3) yes
C9 N2 1.394(3) yes
C10 C15 1.382(4) ?
C10 C11 1.389(3) ?
C11 C12 1.381(4) ?
C12 C13 1.369(4) ?
C13 C14 1.366(4) ?
C13 Cl1 1.740(3) ?
C14 C15 1.385(4) ?
C16 N1 1.459(3) ?
C16 C17 1.503(3) ?
C17 N3 1.288(3) yes
C17 S1 1.719(2) yes
C18 N4 1.309(3) yes
C18 N5 1.356(3) ?
C18 S1 1.744(2) yes
C19 C24 1.381(4) ?
C19 C20 1.392(3) ?
C19 N5 1.399(3) ?
C20 C21 1.381(4) ?
C21 C22 1.378(4) ?
C22 C23 1.378(4) ?
C23 C24 1.367(4) ?
C24 F1 1.363(3) ?
N3 N4 1.389(3) yes
N5 H5 0.87(2) ?
C4 H4 0.9300 ?
C5 H5A 0.9300 ?
C6 H6 0.9300 ?
C7 H7 0.9300 ?
C11 H11 0.9300 ?
C12 H12 0.9300 ?
C14 H14 0.9300 ?
C15 H15 0.9300 ?
C16 H16A 0.9700 ?
C16 H16B 0.9700 ?
C20 H20 0.9300 ?
C21 H21 0.9300 ?
C22 H22 0.9300 ?
C23 H23 0.9300 ?

loop_
_geom_hbond_atom_site_label_D
_geom_hbond_atom_site_label_H
_geom_hbond_atom_site_label_A
_geom_hbond_site_symmetry_A
_geom_hbond_distance_DH
_geom_hbond_distance_HA
_geom_hbond_distance_DA
_geom_hbond_angle_DHA
N5 H5 F1 . 0.87(2) 2.27(2) 2.654(3) 106.3(18)
C20 H20 N4 . 0.93 2.340 2.948(4) 123
N5 H5 N2 4_656 0.87(2) 2.08(2) 2.921(3) 161.3
C6 H6 Cg(1) 7_556 0.93 3.1418 3.940(5) 145.05
C11 H11 Cg(2) 4_555 0.93 2.9984 3.806(3) 146.17
C12 H12 Cg(3) 4_555 0.93 2.9162 3.676(3) 139.82

loop_
_geom_torsion_atom_site_label_1
_geom_torsion_atom_site_label_2
_geom_torsion_atom_site_label_3
_geom_torsion_atom_site_label_4
_geom_torsion
C9 C4 C5 C6 0.7(5)
C4 C5 C6 C7 -0.3(5)
C5 C6 C7 C8 -1.3(5)
C6 C7 C8 N1 -178.3(3)
C6 C7 C8 C9 2.6(4)
C7 C8 C9 N2 178.0(2)
N1 C8 C9 N2 -1.4(3)
C7 C8 C9 C4 -2.2(4)
N1 C8 C9 C4 178.4(2)
C5 C4 C9 C8 0.5(4)
C5 C4 C9 N2 -179.8(3)
N2 C2 C10 C15 58.7(3)
N1 C2 C10 C15 -119.9(3)
N2 C2 C10 C11 -120.6(3)
N1 C2 C10 C11 60.9(3)
C15 C10 C11 C12 0.4(4)
C2 C10 C11 C12 179.7(2)
C10 C11 C12 C13 1.7(4)
C11 C12 C13 C14 -2.6(4)
C11 C12 C13 Cl1 174.1(2)
C12 C13 C14 C15 1.3(4)
Cl1 C13 C14 C15 -175.4(2)
C11 C10 C15 C14 -1.7(4)
C2 C10 C15 C14 179.0(3)
C13 C14 C15 C10 0.9(4)
N1 C16 C17 N3 127.3(2)
N1 C16 C17 S1 -52.7(3)
C24 C19 C20 C21 0.6(4)
N5 C19 C20 C21 -179.3(2)
C19 C20 C21 C22 0.5(5)
C20 C21 C22 C23 -0.8(5)
C21 C22 C23 C24 -0.1(5)
C22 C23 C24 F1 -179.7(2)
C22 C23 C24 C19 1.3(4)
C20 C19 C24 F1 179.4(2)
N5 C19 C24 F1 -0.6(3)
C20 C19 C24 C23 -1.6(4)
N5 C19 C24 C23 178.4(2)
N2 C2 N1 C8 -1.2(3)
C10 C2 N1 C8 177.5(2)
N2 C2 N1 C16 -171.8(2)
C10 C2 N1 C16 6.9(4)
C7 C8 N1 C2 -177.7(3)
C9 C8 N1 C2 1.5(3)
C7 C8 N1 C16 -6.8(4)
C9 C8 N1 C16 172.4(2)
C17 C16 N1 C2 92.9(3)
C17 C16 N1 C8 -76.1(3)
N1 C2 N2 C9 0.4(3)
C10 C2 N2 C9 -178.3(2)
C8 C9 N2 C2 0.6(3)
C4 C9 N2 C2 -179.1(3)
C16 C17 N3 N4 -179.7(2)
S1 C17 N3 N4 0.3(3)
N5 C18 N4 N3 178.3(2)
S1 C18 N4 N3 -2.5(3)
C17 N3 N4 C18 1.4(3)
N4 C18 N5 C19 -4.7(4)
S1 C18 N5 C19 176.1(2)
C24 C19 N5 C18 -177.7(2)
C20 C19 N5 C18 2.2(4)
N3 C17 S1 C18 -1.4(2)
C16 C17 S1 C18 178.6(2)
N4 C18 S1 C17 2.21(19)
N5 C18 S1 C17 -178.6(2)

loop_
_cod_related_entry_id
_cod_related_entry_database
_cod_related_entry_code
1 ChemSpider 4981235
